data_4106736
loop_
_publ_author_name
'Kah Kah Toh'
'Yi-Feng Wang'
'Eileen Pei Jian Ng'
'Shunsuke Chiba'

_publ_contact_author
;
Dr Shunsuke Chiba
Division of Chemistry and Biological Chemistry
School of Physical and Mathematical Sciences
Nanyang Technological University
21 Nanyang Link
Singapore 637371
Singapore
;
_publ_contact_author_email shunsuke@ntu.edu.sg
_publ_contact_author_fax '+65 6791 1961'
_publ_contact_author_phone '+65 6513 8013'
_publ_section_title
;
 Copper-Mediated Aerobic Synthesis of 3-Azabicyclo[3.1.0]hex-2-enes and
 4-Carbonylpyrroles from N-Allyl/Propargyl Enamine Carboxylates
;
_journal_name_full 'Journal of the American Chemical Society'
_journal_page_first 13942
_journal_page_last 13945
_journal_paper_doi 10.1021/ja206580j
_journal_volume 133
_journal_year 2011
_chemical_formula_moiety 'C14 H13 N O3'
_chemical_formula_sum 'C14 H13 N O3'
_chemical_formula_weight 243.25
_chemical_name_systematic
; 
 ? 
;
_space_group_IT_number 14
_symmetry_cell_setting monoclinic
_symmetry_space_group_name_Hall '-P 2yn'
_symmetry_space_group_name_H-M 'P 1 21/n 1'
_atom_sites_solution_hydrogens geom
_atom_sites_solution_primary direct
_atom_sites_solution_secondary difmap
_audit_creation_method SHELXL-97
_cell_angle_alpha 90.00
_cell_angle_beta 92.558(2)
_cell_angle_gamma 90.00
_cell_formula_units_Z 4
_cell_length_a 3.8265(3)
_cell_length_b 11.2288(7)
_cell_length_c 27.0378(17)
_cell_measurement_reflns_used 2329
_cell_measurement_temperature 103(2)
_cell_measurement_theta_max 26.30
_cell_measurement_theta_min 2.90
_cell_volume 1160.58(14)
_computing_cell_refinement 'Bruker SAINT'
_computing_data_collection 'Bruker APEX2'
_computing_data_reduction 'Bruker SAINT'
_computing_molecular_graphics 'Bruker SHELXTL'
_computing_publication_material 'Bruker SHELXTL'
_computing_structure_refinement 'SHELXL-97 (Sheldrick, 2008)'
_computing_structure_solution 'SHELXS-97 (Sheldrick, 2008)'
_diffrn_ambient_temperature 103(2)
_diffrn_measured_fraction_theta_full 0.983
_diffrn_measured_fraction_theta_max 0.983
_diffrn_measurement_device_type 'Bruker APEX-II CCD'
_diffrn_measurement_method '\f and \w scans'
_diffrn_radiation_monochromator graphite
_diffrn_radiation_source 'fine-focus sealed tube'
_diffrn_radiation_type MoK\a
_diffrn_radiation_wavelength 0.71073
_diffrn_reflns_av_R_equivalents 0.0363
_diffrn_reflns_av_sigmaI/netI 0.0428
_diffrn_reflns_limit_h_max 4
_diffrn_reflns_limit_h_min -4
_diffrn_reflns_limit_k_max 9
_diffrn_reflns_limit_k_min -14
_diffrn_reflns_limit_l_max 23
_diffrn_reflns_limit_l_min -33
_diffrn_reflns_number 7744
_diffrn_reflns_theta_full 26.57
_diffrn_reflns_theta_max 26.57
_diffrn_reflns_theta_min 2.36
_exptl_absorpt_coefficient_mu 0.099
_exptl_absorpt_correction_T_max 0.9902
_exptl_absorpt_correction_T_min 0.9616
_exptl_absorpt_correction_type multi-scan
_exptl_absorpt_process_details sadabs
_exptl_crystal_colour colourless
_exptl_crystal_density_diffrn 1.392
_exptl_crystal_description needle
_exptl_crystal_F_000 512
_exptl_crystal_size_max 0.40
_exptl_crystal_size_mid 0.16
_exptl_crystal_size_min 0.10
_refine_diff_density_max 0.308
_refine_diff_density_min -0.310
_refine_diff_density_rms 0.076
_refine_ls_extinction_method none
_refine_ls_goodness_of_fit_ref 1.110
_refine_ls_hydrogen_treatment mixed
_refine_ls_matrix_type full
_refine_ls_number_parameters 168
_refine_ls_number_reflns 2372
_refine_ls_number_restraints 0
_refine_ls_restrained_S_all 1.110
_refine_ls_R_factor_all 0.0560
_refine_ls_R_factor_gt 0.0423
_refine_ls_shift/su_max 0.001
_refine_ls_shift/su_mean 0.000
_refine_ls_structure_factor_coef Fsqd
_refine_ls_weighting_details 'calc w=1/[\s^2^(Fo^2^)+(0.0709P)^2^+0.1174P] where P=(Fo^2^+2Fc^2^)/3'
_refine_ls_weighting_scheme calc
_refine_ls_wR_factor_gt 0.1102
_refine_ls_wR_factor_ref 0.1283
_reflns_number_gt 1932
_reflns_number_total 2372
_reflns_threshold_expression >2sigma(I)
_cod_data_source_file ja206580j_si_004.cif
_cod_data_source_block 3a_pyrrole
_cod_database_code 4106736

loop_
_symmetry_equiv_pos_as_xyz
'x, y, z'
'-x+1/2, y+1/2, -z+1/2'
'-x, -y, -z'
'x-1/2, -y-1/2, z-1/2'

loop_
_atom_site_label
_atom_site_type_symbol
_atom_site_fract_x
_atom_site_fract_y
_atom_site_fract_z
_atom_site_U_iso_or_equiv
_atom_site_adp_type
_atom_site_occupancy
_atom_site_symmetry_multiplicity
_atom_site_calc_flag
_atom_site_refinement_flags
C1 C 0.5005(4) 0.24778(14) 0.14581(6) 0.0145(4) Uani 1 1 d .
C2 C 0.6495(4) 0.16286(15) 0.17798(6) 0.0172(4) Uani 1 1 d .
H2 H 0.7384 0.1863 0.2099 0.021 Uiso 1 1 calc R
C3 C 0.6690(5) 0.04433(15) 0.16377(7) 0.0194(4) Uani 1 1 d .
H3 H 0.7709 -0.0130 0.1859 0.023 Uiso 1 1 calc R
C4 C 0.5397(5) 0.00977(16) 0.11735(7) 0.0211(4) Uani 1 1 d .
H4 H 0.5550 -0.0712 0.1075 0.025 Uiso 1 1 calc R
C5 C 0.3876(5) 0.09338(15) 0.08521(6) 0.0194(4) Uani 1 1 d .
H5 H 0.2974 0.0693 0.0535 0.023 Uiso 1 1 calc R
C6 C 0.3670(4) 0.21162(15) 0.09927(6) 0.0172(4) Uani 1 1 d .
H6 H 0.2618 0.2684 0.0772 0.021 Uiso 1 1 calc R
C7 C 0.4702(4) 0.37248(14) 0.16262(6) 0.0145(4) Uani 1 1 d .
C8 C 0.3401(5) 0.51143(15) 0.21854(6) 0.0168(4) Uani 1 1 d .
H8 H 0.2635 0.5468 0.2481 0.020 Uiso 1 1 calc R
C9 C 0.4565(4) 0.57192(15) 0.17813(6) 0.0150(4) Uani 1 1 d .
C10 C 0.4784(5) 0.70064(16) 0.17638(7) 0.0220(4) Uani 1 1 d .
H10 H 0.5661 0.7361 0.1475 0.026 Uiso 1 1 calc R
C11 C 0.5402(4) 0.48271(14) 0.14186(6) 0.0140(4) Uani 1 1 d .
C12 C 0.6898(4) 0.49925(14) 0.09310(6) 0.0136(4) Uani 1 1 d .
C13 C 0.9079(4) 0.63644(14) 0.03574(6) 0.0153(4) Uani 1 1 d .
H13A H 0.7308 0.6193 0.0089 0.018 Uiso 1 1 calc R
H13B H 1.1128 0.5842 0.0314 0.018 Uiso 1 1 calc R
C14 C 1.0162(5) 0.76554(15) 0.03413(7) 0.0194(4) Uani 1 1 d .
H14A H 0.8095 0.8163 0.0367 0.029 Uiso 1 1 calc R
H14B H 1.1264 0.7818 0.0028 0.029 Uiso 1 1 calc R
H14C H 1.1830 0.7824 0.0618 0.029 Uiso 1 1 calc R
H1 H 0.291(6) 0.339(2) 0.2318(8) 0.038(6) Uiso 1 1 d .
N1 N 0.3531(4) 0.39348(13) 0.20914(5) 0.0160(3) Uani 1 1 d .
O1 O 0.3914(4) 0.76646(11) 0.20960(5) 0.0277(4) Uani 1 1 d .
O2 O 0.7448(3) 0.42096(10) 0.06382(4) 0.0192(3) Uani 1 1 d .
O3 O 0.7619(3) 0.61511(9) 0.08383(4) 0.0156(3) Uani 1 1 d .

loop_
_atom_site_aniso_label
_atom_site_aniso_U_11
_atom_site_aniso_U_22
_atom_site_aniso_U_33
_atom_site_aniso_U_23
_atom_site_aniso_U_13
_atom_site_aniso_U_12
C1 0.0141(8) 0.0145(9) 0.0154(9) 0.0015(6) 0.0040(7) -0.0030(6)
C2 0.0182(9) 0.0183(9) 0.0151(9) 0.0019(7) 0.0017(7) -0.0023(7)
C3 0.0217(9) 0.0161(9) 0.0204(10) 0.0049(7) 0.0017(8) -0.0001(7)
C4 0.0249(10) 0.0151(9) 0.0237(10) -0.0010(7) 0.0049(8) -0.0021(7)
C5 0.0234(9) 0.0191(9) 0.0159(9) -0.0017(7) 0.0017(7) -0.0039(7)
C6 0.0166(9) 0.0182(9) 0.0169(9) 0.0028(7) 0.0022(7) -0.0012(7)
C7 0.0135(8) 0.0188(9) 0.0112(8) 0.0007(7) 0.0002(7) -0.0002(6)
C8 0.0184(9) 0.0190(9) 0.0131(9) -0.0018(7) 0.0016(7) 0.0017(7)
C9 0.0161(9) 0.0184(9) 0.0107(8) 0.0000(6) 0.0012(7) 0.0013(7)
C10 0.0308(10) 0.0195(9) 0.0163(9) 0.0009(7) 0.0075(8) 0.0027(7)
C11 0.0145(8) 0.0155(9) 0.0119(8) -0.0002(6) 0.0000(7) 0.0007(6)
C12 0.0133(8) 0.0135(8) 0.0139(8) 0.0015(7) -0.0020(7) 0.0011(6)
C13 0.0180(9) 0.0181(9) 0.0101(8) 0.0006(7) 0.0048(7) -0.0018(7)
C14 0.0221(9) 0.0183(9) 0.0180(9) 0.0014(7) 0.0038(7) -0.0032(7)
N1 0.0194(8) 0.0174(8) 0.0113(7) 0.0020(6) 0.0035(6) -0.0011(6)
O1 0.0453(9) 0.0193(7) 0.0194(7) -0.0046(5) 0.0116(6) 0.0042(6)
O2 0.0282(7) 0.0152(6) 0.0147(7) -0.0025(5) 0.0075(5) -0.0005(5)
O3 0.0218(7) 0.0136(6) 0.0118(6) 0.0005(5) 0.0058(5) -0.0007(5)

loop_
_atom_type_symbol
_atom_type_description
_atom_type_scat_dispersion_real
_atom_type_scat_dispersion_imag
_atom_type_scat_source
C C 0.0033 0.0016 'International Tables Vol C Tables 4.2.6.8 and 6.1.1.4'
H H 0.0000 0.0000 'International Tables Vol C Tables 4.2.6.8 and 6.1.1.4'
N N 0.0061 0.0033 'International Tables Vol C Tables 4.2.6.8 and 6.1.1.4'
O O 0.0106 0.0060 'International Tables Vol C Tables 4.2.6.8 and 6.1.1.4'

loop_
_geom_angle_atom_site_label_1
_geom_angle_atom_site_label_2
_geom_angle_atom_site_label_3
_geom_angle
C2 C1 C6 119.06(15)
C2 C1 C7 119.41(15)
C6 C1 C7 121.45(15)
C3 C2 C1 120.54(16)
C3 C2 H2 119.7
C1 C2 H2 119.7
C4 C3 C2 119.90(16)
C4 C3 H3 120.0
C2 C3 H3 120.0
C3 C4 C5 120.04(16)
C3 C4 H4 120.0
C5 C4 H4 120.0
C6 C5 C4 120.25(16)
C6 C5 H5 119.9
C4 C5 H5 119.9
C5 C6 C1 120.21(16)
C5 C6 H6 119.9
C1 C6 H6 119.9
N1 C7 C11 107.07(14)
N1 C7 C1 118.50(15)
C11 C7 C1 134.43(16)
N1 C8 C9 108.58(15)
N1 C8 H8 125.7
C9 C8 H8 125.7
C8 C9 C11 106.58(15)
C8 C9 C10 122.63(16)
C11 C9 C10 130.79(15)
O1 C10 C9 124.19(17)
O1 C10 H10 117.9
C9 C10 H10 117.9
C7 C11 C9 106.86(15)
C7 C11 C12 124.31(15)
C9 C11 C12 128.75(15)
O2 C12 O3 122.31(15)
O2 C12 C11 125.53(15)
O3 C12 C11 112.16(14)
O3 C13 C14 107.48(13)
O3 C13 H13A 110.2
C14 C13 H13A 110.2
O3 C13 H13B 110.2
C14 C13 H13B 110.2
H13A C13 H13B 108.5
C13 C14 H14A 109.5
C13 C14 H14B 109.5
H14A C14 H14B 109.5
C13 C14 H14C 109.5
H14A C14 H14C 109.5
H14B C14 H14C 109.5
C8 N1 C7 110.91(14)
C8 N1 H1 121.6(14)
C7 N1 H1 127.5(14)
C12 O3 C13 114.33(12)

loop_
_geom_bond_atom_site_label_1
_geom_bond_atom_site_label_2
_geom_bond_distance
C1 C2 1.395(2)
C1 C6 1.397(2)
C1 C7 1.478(2)
C2 C3 1.388(2)
C2 H2 0.9500
C3 C4 1.384(2)
C3 H3 0.9500
C4 C5 1.389(2)
C4 H4 0.9500
C5 C6 1.384(2)
C5 H5 0.9500
C6 H6 0.9500
C7 N1 1.374(2)
C7 C11 1.390(2)
C8 N1 1.350(2)
C8 C9 1.377(2)
C8 H8 0.9500
C9 C11 1.448(2)
C9 C10 1.449(2)
C10 O1 1.221(2)
C10 H10 0.9500
C11 C12 1.472(2)
C12 O2 1.208(2)
C12 O3 1.3557(19)
C13 O3 1.4575(19)
C13 C14 1.509(2)
C13 H13A 0.9900
C13 H13B 0.9900
C14 H14A 0.9800
C14 H14B 0.9800
C14 H14C 0.9800
N1 H1 0.91(2)
